data_7047524
loop_
_publ_author_name
'Hassanpoor, Azam'
'Mirzaei, Masoud'
'Niknam Shahrak, Mahdi'
'Majcher, Anna M.'

_publ_section_title
;
 Developing a magnetic metal organic framework of copper bearing a mixed
 azido/butane-1,4-dicarboxylate bridge: magnetic and gas adsorption
 properties.
;
_journal_issue 39
_journal_name_full 'Dalton transactions (Cambridge, England : 2003)'
_journal_page_first 13849
_journal_page_last 13860
_journal_paper_doi 10.1039/c8dt02986e
_journal_volume 47
_journal_year 2018
_chemical_formula_moiety '0.25(C12 H24 Cu4 N12 O12), 1[H2O]'
_chemical_formula_sum 'C3 H8 Cu N3 O4'
_chemical_formula_weight 213.66
_space_group_crystal_system monoclinic
_space_group_IT_number 12
_space_group_name_Hall '-C 2y'
_space_group_name_H-M_alt 'C 1 2/m 1'
_symmetry_space_group_name_Hall '-C 2y'
_symmetry_space_group_name_H-M 'C 1 2/m 1'
_atom_sites_solution_hydrogens mixed
_audit_creation_date 2018-09-07
_audit_creation_method
;
Olex2 1.2-dev
(compiled 2018.07.26 svn.r3523 for OlexSys, GUI svn.r5356)
;
_audit_update_record
;
2018-09-07 deposited with the CCDC.
2018-09-11 downloaded from the CCDC.
;
_cell_angle_alpha 90
_cell_angle_beta 95.469(3)
_cell_angle_gamma 90
_cell_formula_units_Z 4
_cell_length_a 14.5619(4)
_cell_length_b 6.4760(2)
_cell_length_c 7.4973(2)
_cell_measurement_reflns_used 2919
_cell_measurement_temperature 100.0(1)
_cell_measurement_theta_max 76.0950
_cell_measurement_theta_min 6.0980
_cell_volume 703.80(3)
_computing_cell_refinement
;
CrysAlisPro, Agilent Technologies,
Version 1.171.37.31 (release 14-01-2014 CrysAlis171 .NET)
(compiled Jan 14 2014,18:38:05)
;
_computing_data_collection
;
CrysAlisPro, Agilent Technologies,
Version 1.171.37.31 (release 14-01-2014 CrysAlis171 .NET)
(compiled Jan 14 2014,18:38:05)
;
_computing_data_reduction
;
CrysAlisPro, Agilent Technologies,
Version 1.171.37.31 (release 14-01-2014 CrysAlis171 .NET)
(compiled Jan 14 2014,18:38:05)
;
_computing_molecular_graphics 'Olex2 (Dolomanov et al., 2009)'
_computing_publication_material 'Olex2 (Dolomanov et al., 2009)'
_computing_structure_refinement 'ShelXL (Sheldrick, 2015)'
_computing_structure_solution 'ShelXS (Sheldrick, 2008)'
_diffrn_ambient_temperature 100.00(10)
_diffrn_detector_area_resol_mean 10.4839
_diffrn_detector_type Atlas
_diffrn_measured_fraction_theta_full 0.996
_diffrn_measured_fraction_theta_max 0.986
_diffrn_measurement_details
;
#__ type_ start__ end____ width___ exp.time_
  1 omega    9.00   62.00   1.0000    1.0000
omega____ theta____ kappa____ phi______ frames
    -       41.6798 -104.0000   29.0000 53

#__ type_ start__ end____ width___ exp.time_
  2 omega  -81.00    0.00   1.0000    1.0000
omega____ theta____ kappa____ phi______ frames
    -      -43.5000  104.0000  130.0000 81

#__ type_ start__ end____ width___ exp.time_
  3 omega   51.00  104.00   1.0000    1.0000
omega____ theta____ kappa____ phi______ frames
    -      111.0000 -104.0000   29.0000 53

#__ type_ start__ end____ width___ exp.time_
  4 omega  108.00  134.00   1.0000    1.0000
omega____ theta____ kappa____ phi______ frames
    -      111.0000  104.0000  130.0000 26

#__ type_ start__ end____ width___ exp.time_
  5 omega -120.00  -92.00   1.0000    1.0000
omega____ theta____ kappa____ phi______ frames
    -      -43.5000  -94.0000  150.0000 28

#__ type_ start__ end____ width___ exp.time_
  6 omega -122.00  -82.00   1.0000    1.0000
omega____ theta____ kappa____ phi______ frames
    -      -43.5000  -94.0000  -60.0000 40

#__ type_ start__ end____ width___ exp.time_
  7 omega -122.00  -87.00   1.0000    1.0000
omega____ theta____ kappa____ phi______ frames
    -      -43.5000  -94.0000 -120.0000 35

#__ type_ start__ end____ width___ exp.time_
  8 omega -125.00  -85.00   1.0000    1.0000
omega____ theta____ kappa____ phi______ frames
    -      -43.5000  -94.0000   60.0000 40

#__ type_ start__ end____ width___ exp.time_
  9 omega   39.00   67.00   1.0000    1.0000
omega____ theta____ kappa____ phi______ frames
    -      111.0000 -125.0000  -60.0000 28

#__ type_ start__ end____ width___ exp.time_
 10 omega   75.00  101.00   1.0000    1.0000
omega____ theta____ kappa____ phi______ frames
    -      111.0000 -125.0000  -60.0000 26

#__ type_ start__ end____ width___ exp.time_
 11 omega   82.00  139.00   1.0000    1.0000
omega____ theta____ kappa____ phi______ frames
    -      111.0000   61.0000 -180.0000 57

#__ type_ start__ end____ width___ exp.time_
 12 omega   58.00   98.00   1.0000    1.0000
omega____ theta____ kappa____ phi______ frames
    -      111.0000  -45.0000  150.0000 40

#__ type_ start__ end____ width___ exp.time_
 13 omega   41.00  110.00   1.0000    1.0000
omega____ theta____ kappa____ phi______ frames
    -      111.0000 -125.0000  150.0000 69

#__ type_ start__ end____ width___ exp.time_
 14 omega  145.00  178.00   1.0000    1.0000
omega____ theta____ kappa____ phi______ frames
    -      111.0000   61.0000 -180.0000 33

#__ type_ start__ end____ width___ exp.time_
 15 omega   39.00   91.00   1.0000    1.0000
omega____ theta____ kappa____ phi______ frames
    -      111.0000  -30.0000  -60.0000 52

#__ type_ start__ end____ width___ exp.time_
 16 omega   40.00   73.00   1.0000    1.0000
omega____ theta____ kappa____ phi______ frames
    -      111.0000  -77.0000   60.0000 33

#__ type_ start__ end____ width___ exp.time_
 17 omega   97.00  144.00   1.0000    1.0000
omega____ theta____ kappa____ phi______ frames
    -      111.0000  -77.0000   60.0000 47

#__ type_ start__ end____ width___ exp.time_
 18 omega   53.00   79.00   1.0000    1.0000
omega____ theta____ kappa____ phi______ frames
    -      111.0000  -45.0000 -120.0000 26

#__ type_ start__ end____ width___ exp.time_
 19 omega  108.00  174.00   1.0000    1.0000
omega____ theta____ kappa____ phi______ frames
    -      111.0000   61.0000 -150.0000 66

#__ type_ start__ end____ width___ exp.time_
 20 omega -118.00   -9.00   1.0000    1.0000
omega____ theta____ kappa____ phi______ frames
    -      -41.6798  -77.0000  150.0000 109

#__ type_ start__ end____ width___ exp.time_
 21 omega -116.00  -14.00   1.0000    1.0000
omega____ theta____ kappa____ phi______ frames
    -      -43.5000  -61.0000   60.0000 102

#__ type_ start__ end____ width___ exp.time_
 22 omega -120.00  -11.00   1.0000    1.0000
omega____ theta____ kappa____ phi______ frames
    -      -43.5000  -77.0000  -30.0000 109

#__ type_ start__ end____ width___ exp.time_
 23 omega -116.00  -14.00   1.0000    1.0000
omega____ theta____ kappa____ phi______ frames
    -      -43.5000  -61.0000 -150.0000 102

#__ type_ start__ end____ width___ exp.time_
 24 omega   82.00  178.00   1.0000    1.0000
omega____ theta____ kappa____ phi______ frames
    -      111.0000   61.0000 -120.0000 96

#__ type_ start__ end____ width___ exp.time_
 25 omega   28.00  109.00   1.0000    1.0000
omega____ theta____ kappa____ phi______ frames
    -      111.0000  -94.0000 -120.0000 81

#__ type_ start__ end____ width___ exp.time_
 26 omega   83.00  178.00   1.0000    1.0000
omega____ theta____ kappa____ phi______ frames
    -      111.0000   30.0000   90.0000 95

#__ type_ start__ end____ width___ exp.time_
 27 omega   38.00   98.00   1.0000    1.0000
omega____ theta____ kappa____ phi______ frames
    -      111.0000  -45.0000   90.0000 60

#__ type_ start__ end____ width___ exp.time_
 28 omega   78.00  178.00   1.0000    1.0000
omega____ theta____ kappa____ phi______ frames
    -      111.0000   77.0000  120.0000 100

#__ type_ start__ end____ width___ exp.time_
 29 omega   82.00  150.00   1.0000    1.0000
omega____ theta____ kappa____ phi______ frames
    -      111.0000   61.0000   30.0000 68

#__ type_ start__ end____ width___ exp.time_
 30 omega   58.00  178.00   1.0000    1.0000
omega____ theta____ kappa____ phi______ frames
    -      111.0000   15.0000    0.0000 120
;
_diffrn_measurement_device 'four-circle diffractometer'
_diffrn_measurement_device_type 'SuperNova, Dual, Cu at zero, Atlas'
_diffrn_measurement_method '\w scans'
_diffrn_radiation_type CuK\a
_diffrn_radiation_wavelength 1.54184
_diffrn_reflns_av_R_equivalents 0.0185
_diffrn_reflns_av_unetI/netI 0.0108
_diffrn_reflns_Laue_measured_fraction_full 0.996
_diffrn_reflns_Laue_measured_fraction_max 0.986
_diffrn_reflns_limit_h_max 17
_diffrn_reflns_limit_h_min -18
_diffrn_reflns_limit_k_max 8
_diffrn_reflns_limit_k_min -8
_diffrn_reflns_limit_l_max 9
_diffrn_reflns_limit_l_min -9
_diffrn_reflns_number 3958
_diffrn_reflns_point_group_measured_fraction_full 0.996
_diffrn_reflns_point_group_measured_fraction_max 0.986
_diffrn_reflns_theta_full 67.684
_diffrn_reflns_theta_max 76.260
_diffrn_reflns_theta_min 6.106
_exptl_absorpt_coefficient_mu 4.251
_exptl_absorpt_correction_T_max 0.948
_exptl_absorpt_correction_T_min 0.921
_exptl_absorpt_correction_type gaussian
_exptl_absorpt_process_details
;
CrysAlisPro, Agilent Technologies,
Version 1.171.37.31 (release 14-01-2014 CrysAlis171 .NET)
(compiled Jan 14 2014,18:38:05)
Numerical absorption correction based on gaussian integration over
            a multifaceted crystal model
Empirical absorption correction using spherical harmonics,
 implemented in SCALE3 ABSPACK scaling algorithm.
;
_exptl_crystal_colour green
_exptl_crystal_colour_primary green
_exptl_crystal_density_diffrn 2.016
_exptl_crystal_description rod
_exptl_crystal_F_000 432
_exptl_crystal_size_max 0.1282
_exptl_crystal_size_mid 0.1004
_exptl_crystal_size_min 0.0706
_refine_diff_density_max 0.332
_refine_diff_density_min -0.567
_refine_diff_density_rms 0.086
_refine_ls_extinction_method none
_refine_ls_goodness_of_fit_ref 1.097
_refine_ls_hydrogen_treatment mixed
_refine_ls_matrix_type full
_refine_ls_number_parameters 64
_refine_ls_number_reflns 794
_refine_ls_number_restraints 2
_refine_ls_restrained_S_all 1.095
_refine_ls_R_factor_all 0.0246
_refine_ls_R_factor_gt 0.0242
_refine_ls_shift/su_max 0.000
_refine_ls_shift/su_mean 0.000
_refine_ls_structure_factor_coef Fsqd
_refine_ls_weighting_details 'w=1/[\s^2^(Fo^2^)+(0.0406P)^2^+1.1121P] where P=(Fo^2^+2Fc^2^)/3'
_refine_ls_weighting_scheme calc
_refine_ls_wR_factor_gt 0.0654
_refine_ls_wR_factor_ref 0.0657
_reflns_Friedel_coverage 0.000
_reflns_number_gt 773
_reflns_number_total 794
_reflns_threshold_expression 'I > 2\s(I)'
_cod_data_source_file c8dt02986e2.cif
_cod_data_source_block ah81w
_cod_depositor_comments 'Adding full bibliography for 7047524.cif.'
_cod_database_code 7047524
_shelx_shelxl_version_number 2018/3
_shelx_space_group_comment
;
The symmetry employed for this shelxl refinement is uniquely defined
by the following loop, which should always be used as a source of
symmetry information in preference to the above space-group names.
They are only intended as comments.
;
_olex2_refinement_description
;
1. Fixed Uiso
 At 1.2 times of:
  All C(H,H) groups
2. Restrained distances
 O2-H2C
 0.84 with sigma of 0.01
 O2-H2D
 0.84 with sigma of 0.01
3. Others
 Fixed Sof: H2A(0.5) H2B(0.5) H3A(0.5) H3B(0.5)
4.a Secondary CH2 refined with riding coordinates:
 C2(H2A,H2B), C3(H3A,H3B)
;
_smtbx_masks_special_details
;
A solvent mask was calculated and 36 electrons were 
found in a volume of 124\%A^3 in 1 void. 
This is consistent with the presence of 
1[H2O] per formula unit 
which account for 40.0 electrons.
;
_smtbx_masks_void_probe_radius 1.0
_smtbx_masks_void_truncation_radius 1.2
_olex2_submission_special_instructions 'No special instructions were received'

loop_
_space_group_symop_operation_xyz
'x, y, z'
'-x, y, -z'
'x+1/2, y+1/2, z'
'-x+1/2, y+1/2, -z'
'-x, -y, -z'
'x, -y, z'
'-x+1/2, -y+1/2, -z'
'x+1/2, -y+1/2, z'

loop_
_atom_site_label
_atom_site_type_symbol
_atom_site_fract_x
_atom_site_fract_y
_atom_site_fract_z
_atom_site_U_iso_or_equiv
_atom_site_adp_type
_atom_site_occupancy
_atom_site_site_symmetry_order
_atom_site_calc_flag
_atom_site_refinement_flags_posn
_atom_site_refinement_flags_adp
_atom_site_refinement_flags_occupancy
Cu1 Cu 0.250000 0.750000 1.000000 0.00873(15) Uani 1 2 d S T P
O1 O 0.35804(8) 0.82627(18) 0.87762(15) 0.0124(3) Uani 1 1 d . . .
N1 N 0.23156(14) 0.500000 0.8405(2) 0.0109(4) Uani 1 2 d S T P
N2 N 0.25733(13) 0.500000 0.6916(3) 0.0115(4) Uani 1 2 d S T P
N3 N 0.27983(18) 0.500000 0.5502(3) 0.0243(5) Uani 1 2 d S T P
C1 C 0.39220(16) 1.000000 0.8450(3) 0.0105(4) Uani 1 2 d S T P
C2 C 0.48023(16) 1.000000 0.7526(3) 0.0143(5) Uani 1 2 d S T P
H2A H 0.517297 0.876152 0.788715 0.017 Uiso 0.5 1 calc R . .
H2B H 0.517297 1.123848 0.788716 0.017 Uiso 0.5 1 calc R . .
C3 C 0.45648(16) 1.000000 0.5488(3) 0.0129(5) Uani 1 2 d S T P
H3A H 0.419132 0.876305 0.513504 0.015 Uiso 0.5 1 calc R . .
H3B H 0.419132 1.123695 0.513504 0.015 Uiso 0.5 1 calc R . .
O2 O 0.16001(12) 1.000000 0.8119(2) 0.0152(4) Uani 1 2 d DS T P
H2C H 0.172(3) 1.000000 0.704(2) 0.042(11) Uiso 1 2 d DS T P
H2D H 0.1018(7) 1.000000 0.794(7) 0.076(17) Uiso 1 2 d DS T P

loop_
_atom_site_aniso_label
_atom_site_aniso_U_11
_atom_site_aniso_U_22
_atom_site_aniso_U_33
_atom_site_aniso_U_23
_atom_site_aniso_U_13
_atom_site_aniso_U_12
Cu1 0.0112(2) 0.0064(2) 0.0095(2) -0.00098(10) 0.00537(13) -0.00068(10)
O1 0.0149(6) 0.0089(6) 0.0144(5) -0.0005(4) 0.0068(4) -0.0003(4)
N1 0.0158(10) 0.0087(9) 0.0089(8) 0.000 0.0052(7) 0.000
N2 0.0114(9) 0.0091(9) 0.0143(10) 0.000 0.0028(7) 0.000
N3 0.0378(13) 0.0217(11) 0.0156(10) 0.000 0.0134(10) 0.000
C1 0.0111(10) 0.0129(10) 0.0077(9) 0.000 0.0017(8) 0.000
C2 0.0111(11) 0.0204(11) 0.0121(10) 0.000 0.0046(8) 0.000
C3 0.0112(11) 0.0160(11) 0.0121(10) 0.000 0.0048(8) 0.000
O2 0.0150(9) 0.0182(8) 0.0126(8) 0.000 0.0023(6) 0.000

loop_
_atom_type_symbol
_atom_type_description
_atom_type_scat_dispersion_real
_atom_type_scat_dispersion_imag
_atom_type_scat_source
C C 0.0181 0.0091 'International Tables Vol C Tables 4.2.6.8 and 6.1.1.4'
Cu Cu -1.9646 0.5888 'International Tables Vol C Tables 4.2.6.8 and 6.1.1.4'
H H 0.0000 0.0000 'International Tables Vol C Tables 4.2.6.8 and 6.1.1.4'
N N 0.0311 0.0180 'International Tables Vol C Tables 4.2.6.8 and 6.1.1.4'
O O 0.0492 0.0322 'International Tables Vol C Tables 4.2.6.8 and 6.1.1.4'

loop_
_geom_angle_atom_site_label_1
_geom_angle_atom_site_label_2
_geom_angle_atom_site_label_3
_geom_angle
_geom_angle_site_symmetry_1
_geom_angle_site_symmetry_3
O1 Cu1 O1 180.0 . 7_567
O1 Cu1 N1 90.45(6) 7_567 .
O1 Cu1 N1 90.45(6) . 7_567
O1 Cu1 N1 89.55(6) . .
O1 Cu1 N1 89.55(6) 7_567 7_567
O1 Cu1 O2 91.54(5) 7_567 .
O1 Cu1 O2 88.46(5) . .
N1 Cu1 N1 180.0 . 7_567
N1 Cu1 O2 81.02(5) 7_567 .
N1 Cu1 O2 98.98(5) . .
C1 O1 Cu1 131.60(12) . .
Cu1 N1 Cu1 106.90(8) . 4_547
N2 N1 Cu1 120.76(7) . 4_547
N2 N1 Cu1 120.76(7) . .
N3 N2 N1 178.7(2) . .
O1 C1 O1 125.9(2) 6_575 .
O1 C1 C2 117.05(10) . .
O1 C1 C2 117.04(10) 6_575 .
C1 C2 H2A 109.8 . .
C1 C2 H2B 109.8 . .
C1 C2 C3 109.59(19) . .
H2A C2 H2B 108.2 . .
C3 C2 H2A 109.8 . .
C3 C2 H2B 109.8 . .
C2 C3 H3A 109.4 . .
C2 C3 H3B 109.4 . .
C3 C3 C2 111.1(2) 5_676 .
C3 C3 H3A 109.4 5_676 .
C3 C3 H3B 109.4 5_676 .
H3A C3 H3B 108.0 . .
Cu1 O2 H2C 114(2) . .
Cu1 O2 H2D 124(2) . .
H2C O2 H2D 98(4) . .

loop_
_geom_bond_atom_site_label_1
_geom_bond_atom_site_label_2
_geom_bond_distance
_geom_bond_site_symmetry_2
Cu1 O1 1.9587(11) .
Cu1 O1 1.9587(11) 7_567
Cu1 N1 2.0154(11) .
Cu1 N1 2.0154(11) 7_567
Cu1 O2 2.4443(13) .
O1 C1 1.2634(15) .
N1 N2 1.211(3) .
N2 N3 1.139(3) .
C1 C2 1.514(3) .
C2 H2A 0.9900 .
C2 H2B 0.9900 .
C2 C3 1.534(3) .
C3 C3 1.523(4) 5_676
C3 H3A 0.9900 .
C3 H3B 0.9900 .
O2 H2C 0.840(10) .
O2 H2D 0.845(10) .

loop_
_geom_torsion_atom_site_label_1
_geom_torsion_atom_site_label_2
_geom_torsion_atom_site_label_3
_geom_torsion_atom_site_label_4
_geom_torsion
_geom_torsion_site_symmetry_1
_geom_torsion_site_symmetry_4
Cu1 O1 C1 O1 -4.9(3) . 6_575
Cu1 O1 C1 C2 177.44(13) . .
O1 C1 C2 C3 88.96(17) . .
O1 C1 C2 C3 -88.96(17) 6_575 .
C1 C2 C3 C3 180.000(0) . 5_676

loop_
_smtbx_masks_void_nr
_smtbx_masks_void_average_x
_smtbx_masks_void_average_y
_smtbx_masks_void_average_z
_smtbx_masks_void_volume
_smtbx_masks_void_count_electrons
_smtbx_masks_void_content
1 0.000 0.000 -0.029 61.9 17.9 '1/2 water'
2 0.500 0.500 -0.814 61.9 17.9 '1/2 water'
